data_4324879
loop_
_publ_author_name
'Mario Latronico'
'Piero Mastrorilli'
'Vito Gallo'
'Maria Michela Dell'Anna'
'Francesco Creati'
'Nazzareno Re'
'Ulli Englert'

_publ_contact_author_address
;
      Institut fuer Anorganische Chemie
      RWTH Aachen
      Landoltweg 1
      52074 Aachen
      Germany
;
_publ_contact_author_email ullrich.englert@ac.rwth-aachen.de
_publ_contact_author_fax 0049-241-8092288
_publ_contact_author_name 'Ulli Englert'
_publ_contact_author_phone 0049-241-8094666
_publ_section_title
;
 Hydrido Phosphanido Bridged Polynuclear Complexes Obtained by Protonation
 of a Phosphinito Bridged Pt(I) Complex with HBF4 and HF
;
_journal_name_full 'Inorganic Chemistry'
_journal_page_first 3539
_journal_page_last 3558
_journal_paper_doi 10.1021/ic102475e
_journal_volume 50
_journal_year 2011
_chemical_formula_moiety 'C96 H182 O2 P8 Pt4, 4(C H2 Cl2), 2(B F4)'
_chemical_formula_sum 'C100 H190 B2 Cl8 F8 O2 P8 Pt4'
_chemical_formula_weight 2909.86
_chemical_name_systematic
; 
 ? 
;
_space_group_IT_number 14
_symmetry_cell_setting monoclinic
_symmetry_space_group_name_Hall '-P 2ybc'
_symmetry_space_group_name_H-M 'P 1 21/c 1'
_atom_sites_solution_hydrogens geom
_atom_sites_solution_primary direct
_atom_sites_solution_secondary difmap
_audit_creation_method SHELXL-97
_cell_angle_alpha 90.00
_cell_angle_beta 121.086(17)
_cell_angle_gamma 90.00
_cell_formula_units_Z 2
_cell_length_a 14.108(4)
_cell_length_b 26.736(7)
_cell_length_c 18.009(4)
_cell_measurement_reflns_used 3827
_cell_measurement_temperature 130(2)
_cell_measurement_theta_max 23.13
_cell_measurement_theta_min 2.15
_cell_volume 5817(3)
_computing_cell_refinement SMART
_computing_data_collection 'SMART (Bruker, 2001)'
_computing_data_reduction 'SAINT (Bruker, 1999)'
_computing_molecular_graphics 'PLATON (Spek, 1990)'
_computing_structure_refinement 'SHELXL-97 (Sheldrick, 1997)'
_computing_structure_solution 'SHELXS-97 (Sheldrick, 1990)'
_diffrn_ambient_temperature 130(2)
_diffrn_measured_fraction_theta_full .982
_diffrn_measured_fraction_theta_max .982
_diffrn_measurement_device_type 'CCD area detector'
_diffrn_measurement_method 'omega scans'
_diffrn_radiation_monochromator graphite
_diffrn_radiation_source 'fine-focus sealed tube'
_diffrn_radiation_type MoK\a
_diffrn_radiation_wavelength 0.71073
_diffrn_reflns_av_R_equivalents 0.0750
_diffrn_reflns_av_sigmaI/netI 0.0879
_diffrn_reflns_limit_h_max 17
_diffrn_reflns_limit_h_min -16
_diffrn_reflns_limit_k_max 33
_diffrn_reflns_limit_k_min -33
_diffrn_reflns_limit_l_max 22
_diffrn_reflns_limit_l_min -19
_diffrn_reflns_number 36788
_diffrn_reflns_theta_full 26.70
_diffrn_reflns_theta_max 26.70
_diffrn_reflns_theta_min 2.28
_exptl_absorpt_coefficient_mu 5.145
_exptl_absorpt_correction_T_max 0.82
_exptl_absorpt_correction_T_min 0.48
_exptl_absorpt_correction_type multi-scan
_exptl_absorpt_process_details 'SADABS (1996)'
_exptl_crystal_colour colourless
_exptl_crystal_density_diffrn 1.661
_exptl_crystal_description plate
_exptl_crystal_F_000 2912
_exptl_crystal_size_max 0.17
_exptl_crystal_size_mid 0.13
_exptl_crystal_size_min 0.04
_refine_diff_density_max 1.498
_refine_diff_density_min -1.600
_refine_diff_density_rms .189
_refine_ls_extinction_method none
_refine_ls_goodness_of_fit_ref 1.008
_refine_ls_hydrogen_treatment mixed
_refine_ls_matrix_type full
_refine_ls_number_parameters 603
_refine_ls_number_reflns 12097
_refine_ls_number_restraints 24
_refine_ls_restrained_S_all 1.017
_refine_ls_R_factor_all 0.0688
_refine_ls_R_factor_gt 0.0452
_refine_ls_shift/su_max 0.001
_refine_ls_shift/su_mean 0.000
_refine_ls_structure_factor_coef Fsqd
_refine_ls_weighting_details 'calc w=1/[\s^2^(Fo^2^)+(0.0350P)^2^+0.0000P] where P=(Fo^2^+2Fc^2^)/3'
_refine_ls_weighting_scheme calc
_refine_ls_wR_factor_gt 0.0920
_refine_ls_wR_factor_ref 0.0998
_reflns_number_gt 9105
_reflns_number_total 12097
_reflns_threshold_expression >2sigma(I)
_cod_data_source_file ic102475e_si_002_2.cif
_cod_data_source_block pm18
_cod_database_code 4324879

loop_
_symmetry_equiv_pos_as_xyz
'x, y, z'
'-x, y+1/2, -z+1/2'
'-x, -y, -z'
'x, -y-1/2, z-1/2'

loop_
_atom_site_label
_atom_site_type_symbol
_atom_site_fract_x
_atom_site_fract_y
_atom_site_fract_z
_atom_site_U_iso_or_equiv
_atom_site_adp_type
_atom_site_occupancy
_atom_site_symmetry_multiplicity
_atom_site_calc_flag
_atom_site_refinement_flags
Pt1 Pt 0.53421(2) 0.020489(9) 0.919820(17) 0.01396(7) Uani 1 1 d .
Pt2 Pt 0.59657(2) 0.080269(9) 0.817400(17) 0.01495(7) Uani 1 1 d .
H1M H 0.580(6) 0.081(2) 0.907(5) 0.04(2) Uiso 1 1 d .
P1 P 0.57080(14) -0.00493(6) 0.81580(11) 0.0153(4) Uani 1 1 d .
P2 P 0.59513(14) 0.16610(6) 0.83044(12) 0.0184(4) Uani 1 1 d .
P3 P 0.62528(14) 0.07970(6) 0.70454(12) 0.0176(4) Uani 1 1 d .
H3 H 0.635(5) 0.039(2) 0.683(4) 0.022(18) Uiso 1 1 d .
P4 P 0.45972(14) -0.04655(6) 0.95348(11) 0.0147(4) Uani 1 1 d .
O1 O 0.6318(4) 0.19101(16) 0.7676(3) 0.0205(11) Uani 1 1 d .
H1 H 0.6238 0.2222 0.7667 0.031 Uiso 1 1 calc R
C1 C 0.4723(5) -0.0318(2) 0.7096(4) 0.0200(15) Uani 1 1 d .
H1A H 0.5058 -0.0287 0.6726 0.024 Uiso 1 1 calc R
C2 C 0.4485(6) -0.0872(2) 0.7130(5) 0.0218(16) Uani 1 1 d .
H2A H 0.4177 -0.0918 0.7510 0.026 Uiso 1 1 calc R
H2B H 0.5185 -0.1063 0.7382 0.026 Uiso 1 1 calc R
C3 C 0.3666(6) -0.1075(2) 0.6226(4) 0.0248(17) Uani 1 1 d .
H3A H 0.4003 -0.1060 0.5861 0.030 Uiso 1 1 calc R
H3B H 0.3500 -0.1430 0.6271 0.030 Uiso 1 1 calc R
C4 C 0.2603(6) -0.0777(2) 0.5802(5) 0.0272(17) Uani 1 1 d .
H4A H 0.2097 -0.0907 0.5211 0.033 Uiso 1 1 calc R
H4B H 0.2234 -0.0815 0.6141 0.033 Uiso 1 1 calc R
C5 C 0.2827(6) -0.0230(3) 0.5751(5) 0.0297(18) Uani 1 1 d .
H5A H 0.2123 -0.0041 0.5490 0.036 Uiso 1 1 calc R
H5B H 0.3141 -0.0188 0.5374 0.036 Uiso 1 1 calc R
C6 C 0.3633(5) -0.0023(2) 0.6649(5) 0.0243(17) Uani 1 1 d .
H6A H 0.3290 -0.0038 0.7009 0.029 Uiso 1 1 calc R
H6B H 0.3790 0.0332 0.6598 0.029 Uiso 1 1 calc R
C7 C 0.6973(5) -0.0444(2) 0.8593(4) 0.0178(15) Uani 1 1 d .
H7 H 0.6803 -0.0769 0.8772 0.021 Uiso 1 1 calc R
C8 C 0.7371(6) -0.0566(2) 0.7967(5) 0.0223(16) Uani 1 1 d .
H8A H 0.6760 -0.0721 0.7436 0.027 Uiso 1 1 calc R
H8B H 0.7586 -0.0253 0.7798 0.027 Uiso 1 1 calc R
C9 C 0.8355(6) -0.0920(2) 0.8387(5) 0.0277(18) Uani 1 1 d .
H9A H 0.8122 -0.1244 0.8511 0.033 Uiso 1 1 calc R
H9B H 0.8616 -0.0984 0.7980 0.033 Uiso 1 1 calc R
C10 C 0.9286(6) -0.0704(3) 0.9216(5) 0.0297(18) Uani 1 1 d .
H10A H 0.9586 -0.0407 0.9078 0.036 Uiso 1 1 calc R
H10B H 0.9887 -0.0955 0.9498 0.036 Uiso 1 1 calc R
C11 C 0.8917(5) -0.0552(3) 0.9848(5) 0.0258(17) Uani 1 1 d .
H11A H 0.8717 -0.0856 1.0053 0.031 Uiso 1 1 calc R
H11B H 0.9539 -0.0386 1.0359 0.031 Uiso 1 1 calc R
C12 C 0.7925(5) -0.0199(2) 0.9421(5) 0.0212(16) Uani 1 1 d .
H12A H 0.8142 0.0120 0.9269 0.025 Uiso 1 1 calc R
H12B H 0.7673 -0.0123 0.9830 0.025 Uiso 1 1 calc R
C13 C 0.4557(5) 0.1898(2) 0.7954(5) 0.0213(16) Uani 1 1 d .
H13 H 0.4557 0.2003 0.8487 0.026 Uiso 1 1 calc R
C14 C 0.4262(6) 0.2366(3) 0.7364(5) 0.036(2) Uani 1 1 d .
H14A H 0.4825 0.2629 0.7673 0.043 Uiso 1 1 calc R
H14B H 0.4265 0.2277 0.6832 0.043 Uiso 1 1 calc R
C15 C 0.3117(7) 0.2566(3) 0.7118(6) 0.047(2) Uani 1 1 d .
H15A H 0.3130 0.2676 0.7648 0.057 Uiso 1 1 calc R
H15B H 0.2936 0.2860 0.6734 0.057 Uiso 1 1 calc R
C16 C 0.2233(6) 0.2167(3) 0.6659(6) 0.049(2) Uani 1 1 d .
H16A H 0.1508 0.2301 0.6527 0.059 Uiso 1 1 calc R
H16B H 0.2176 0.2079 0.6103 0.059 Uiso 1 1 calc R
C17 C 0.2509(6) 0.1703(3) 0.7217(6) 0.039(2) Uani 1 1 d .
H17A H 0.2473 0.1784 0.7739 0.047 Uiso 1 1 calc R
H17B H 0.1950 0.1441 0.6888 0.047 Uiso 1 1 calc R
C18 C 0.3649(6) 0.1503(3) 0.7495(5) 0.035(2) Uani 1 1 d .
H18A H 0.3652 0.1380 0.6978 0.042 Uiso 1 1 calc R
H18B H 0.3813 0.1215 0.7890 0.042 Uiso 1 1 calc R
C19 C 0.6855(5) 0.1934(2) 0.9363(4) 0.0190(15) Uani 1 1 d .
H19 H 0.6652 0.1779 0.9767 0.023 Uiso 1 1 calc R
C20 C 0.6720(6) 0.2500(2) 0.9402(5) 0.0260(17) Uani 1 1 d .
H20A H 0.5948 0.2575 0.9236 0.031 Uiso 1 1 calc R
H20B H 0.6864 0.2667 0.8979 0.031 Uiso 1 1 calc R
C21 C 0.7514(6) 0.2709(3) 1.0311(5) 0.0322(19) Uani 1 1 d .
H21A H 0.7433 0.3077 1.0305 0.039 Uiso 1 1 calc R
H21B H 0.7321 0.2569 1.0725 0.039 Uiso 1 1 calc R
C22 C 0.8713(6) 0.2577(2) 1.0610(5) 0.032(2) Uani 1 1 d .
H22A H 0.8923 0.2736 1.0219 0.039 Uiso 1 1 calc R
H22B H 0.9209 0.2708 1.1202 0.039 Uiso 1 1 calc R
C23 C 0.8849(6) 0.2015(2) 1.0605(5) 0.0270(17) Uani 1 1 d .
H23A H 0.8694 0.1860 1.1030 0.032 Uiso 1 1 calc R
H23B H 0.9624 0.1936 1.0783 0.032 Uiso 1 1 calc R
C24 C 0.8065(5) 0.1792(2) 0.9701(5) 0.0224(16) Uani 1 1 d .
H24A H 0.8281 0.1915 0.9291 0.027 Uiso 1 1 calc R
H24B H 0.8137 0.1423 0.9731 0.027 Uiso 1 1 calc R
C25 C 0.7518(5) 0.1100(2) 0.7198(5) 0.0216(16) Uani 1 1 d .
H25 H 0.7349 0.1463 0.7059 0.026 Uiso 1 1 calc R
C26 C 0.8449(5) 0.1062(3) 0.8140(5) 0.0262(17) Uani 1 1 d .
H26A H 0.8660 0.0707 0.8294 0.031 Uiso 1 1 calc R
H26B H 0.8195 0.1194 0.8522 0.031 Uiso 1 1 calc R
C27 C 0.9446(6) 0.1361(3) 0.8275(5) 0.0312(19) Uani 1 1 d .
H27A H 0.9240 0.1718 0.8149 0.037 Uiso 1 1 calc R
H27B H 1.0050 0.1334 0.8888 0.037 Uiso 1 1 calc R
C28 C 0.9855(6) 0.1173(3) 0.7692(5) 0.036(2) Uani 1 1 d .
H28A H 1.0467 0.1390 0.7765 0.043 Uiso 1 1 calc R
H28B H 1.0148 0.0830 0.7867 0.043 Uiso 1 1 calc R
C29 C 0.8939(6) 0.1173(4) 0.6749(6) 0.048(2) Uani 1 1 d .
H29A H 0.9209 0.1013 0.6397 0.058 Uiso 1 1 calc R
H29B H 0.8735 0.1522 0.6546 0.058 Uiso 1 1 calc R
C30 C 0.7914(6) 0.0894(3) 0.6611(5) 0.0319(19) Uani 1 1 d .
H30A H 0.8091 0.0534 0.6736 0.038 Uiso 1 1 calc R
H30B H 0.7313 0.0926 0.5998 0.038 Uiso 1 1 calc R
C31 C 0.5048(5) 0.0989(2) 0.5993(4) 0.0197(15) Uani 1 1 d .
H31 H 0.4399 0.1003 0.6076 0.024 Uiso 1 1 calc R
C32 C 0.4779(6) 0.0595(2) 0.5302(4) 0.0223(16) Uani 1 1 d .
H32A H 0.5385 0.0581 0.5178 0.027 Uiso 1 1 calc R
H32B H 0.4723 0.0263 0.5520 0.027 Uiso 1 1 calc R
C33 C 0.3699(6) 0.0715(2) 0.4474(5) 0.0285(18) Uani 1 1 d .
H33A H 0.3083 0.0692 0.4586 0.034 Uiso 1 1 calc R
H33B H 0.3566 0.0465 0.4026 0.034 Uiso 1 1 calc R
C34 C 0.3713(6) 0.1236(3) 0.4138(5) 0.0295(18) Uani 1 1 d .
H34A H 0.2969 0.1315 0.3639 0.035 Uiso 1 1 calc R
H34B H 0.4243 0.1242 0.3933 0.035 Uiso 1 1 calc R
C35 C 0.4043(6) 0.1631(2) 0.4841(5) 0.033(2) Uani 1 1 d .
H35A H 0.4109 0.1959 0.4617 0.039 Uiso 1 1 calc R
H35B H 0.3457 0.1658 0.4985 0.039 Uiso 1 1 calc R
C36 C 0.5124(6) 0.1505(2) 0.5648(5) 0.0240(17) Uani 1 1 d .
H36A H 0.5302 0.1763 0.6096 0.029 Uiso 1 1 calc R
H36B H 0.5725 0.1503 0.5517 0.029 Uiso 1 1 calc R
C37 C 0.3109(5) -0.0517(2) 0.8654(4) 0.0161(14) Uani 1 1 d .
H37 H 0.3070 -0.0717 0.8170 0.019 Uiso 1 1 calc R
C38 C 0.2608(5) 0.0002(2) 0.8296(4) 0.0193(15) Uani 1 1 d .
H38A H 0.2637 0.0206 0.8766 0.023 Uiso 1 1 calc R
H38B H 0.3053 0.0173 0.8091 0.023 Uiso 1 1 calc R
C39 C 0.1418(6) -0.0039(3) 0.7554(5) 0.0287(18) Uani 1 1 d .
H39A H 0.1396 -0.0225 0.7070 0.034 Uiso 1 1 calc R
H39B H 0.1120 0.0300 0.7342 0.034 Uiso 1 1 calc R
C40 C 0.0695(6) -0.0305(2) 0.7829(5) 0.0283(18) Uani 1 1 d .
H40A H -0.0064 -0.0343 0.7323 0.034 Uiso 1 1 calc R
H40B H 0.0652 -0.0103 0.8271 0.034 Uiso 1 1 calc R
C41 C 0.1177(5) -0.0819(2) 0.8203(5) 0.0253(17) Uani 1 1 d .
H41A H 0.1142 -0.1033 0.7740 0.030 Uiso 1 1 calc R
H41B H 0.0726 -0.0980 0.8412 0.030 Uiso 1 1 calc R
C42 C 0.2380(5) -0.0781(2) 0.8952(5) 0.0234(16) Uani 1 1 d .
H42A H 0.2675 -0.1120 0.9167 0.028 Uiso 1 1 calc R
H42B H 0.2410 -0.0590 0.9435 0.028 Uiso 1 1 calc R
C43 C 0.5255(5) -0.1058(2) 0.9506(4) 0.0163(14) Uani 1 1 d .
H43 H 0.5208 -0.1070 0.8933 0.020 Uiso 1 1 calc R
C44 C 0.6481(5) -0.1073(2) 1.0202(5) 0.0244(17) Uani 1 1 d .
H44A H 0.6562 -0.1059 1.0781 0.029 Uiso 1 1 calc R
H44B H 0.6855 -0.0776 1.0141 0.029 Uiso 1 1 calc R
C45 C 0.7042(5) -0.1548(2) 1.0137(5) 0.0245(17) Uani 1 1 d .
H45A H 0.7038 -0.1543 0.9585 0.029 Uiso 1 1 calc R
H45B H 0.7823 -0.1554 1.0619 0.029 Uiso 1 1 calc R
C46 C 0.6461(5) -0.2013(2) 1.0173(5) 0.0257(17) Uani 1 1 d .
H46A H 0.6555 -0.2042 1.0756 0.031 Uiso 1 1 calc R
H46B H 0.6806 -0.2311 1.0081 0.031 Uiso 1 1 calc R
C47 C 0.5242(6) -0.2005(2) 0.9496(5) 0.0308(19) Uani 1 1 d .
H47A H 0.4878 -0.2301 0.9570 0.037 Uiso 1 1 calc R
H47B H 0.5144 -0.2021 0.8912 0.037 Uiso 1 1 calc R
C48 C 0.4694(5) -0.1532(2) 0.9570(5) 0.0217(16) Uani 1 1 d .
H48A H 0.4726 -0.1533 1.0133 0.026 Uiso 1 1 calc R
H48B H 0.3905 -0.1530 0.9103 0.026 Uiso 1 1 calc R
F1 F 0.6560(4) 0.2947(2) 0.7570(3) 0.0560(15) Uani 1 1 d U
F2 F 0.7938(8) 0.3461(3) 0.7961(8) 0.172(5) Uani 1 1 d U
F3 F 0.7766(5) 0.2934(4) 0.7077(5) 0.140(4) Uani 1 1 d U
F4 F 0.8231(7) 0.2734(5) 0.8352(8) 0.212(6) Uani 1 1 d U
B1 B 0.7632(7) 0.3021(3) 0.7739(6) 0.028(2) Uani 1 1 d .
Cl1 Cl 0.0438(2) 0.06826(10) 0.5540(2) 0.0691(8) Uani 1 1 d .
Cl2 Cl 0.1059(3) 0.10435(13) 0.4339(3) 0.1113(14) Uani 1 1 d .
C49 C 0.0276(8) 0.1153(3) 0.4815(7) 0.057(3) Uani 1 1 d .
H49A H -0.0515 0.1177 0.4355 0.069 Uiso 1 1 calc R
H49B H 0.0498 0.1477 0.5124 0.069 Uiso 1 1 calc R
Cl3 Cl 0.0868(2) 0.24324(9) 0.43246(17) 0.0606(7) Uani 1 1 d .
Cl4 Cl 0.1269(2) 0.21962(12) 0.29343(19) 0.0752(9) Uani 1 1 d .
C50 C 0.0293(7) 0.2222(3) 0.3253(6) 0.048(2) Uani 1 1 d .
H50A H -0.0025 0.1884 0.3199 0.058 Uiso 1 1 calc R
H50B H -0.0316 0.2449 0.2859 0.058 Uiso 1 1 calc R

loop_
_atom_site_aniso_label
_atom_site_aniso_U_11
_atom_site_aniso_U_22
_atom_site_aniso_U_33
_atom_site_aniso_U_23
_atom_site_aniso_U_13
_atom_site_aniso_U_12
Pt1 0.01791(14) 0.01099(13) 0.01388(14) 0.00045(10) 0.00885(11) -0.00006(10)
Pt2 0.01907(14) 0.01193(13) 0.01410(14) 0.00028(10) 0.00875(11) -0.00152(10)
P1 0.0176(9) 0.0132(8) 0.0145(10) 0.0003(7) 0.0079(8) -0.0005(7)
P2 0.0219(9) 0.0139(9) 0.0197(10) -0.0001(7) 0.0110(8) -0.0019(7)
P3 0.0226(9) 0.0144(9) 0.0175(10) 0.0011(7) 0.0116(8) -0.0007(7)
P4 0.0189(9) 0.0108(8) 0.0132(9) 0.0000(7) 0.0074(8) -0.0006(7)
O1 0.031(3) 0.014(2) 0.021(3) 0.0001(19) 0.017(2) 0.0003(19)
C1 0.021(4) 0.021(4) 0.017(4) -0.007(3) 0.009(3) -0.007(3)
C2 0.023(4) 0.026(4) 0.017(4) 0.001(3) 0.010(3) -0.002(3)
C3 0.030(4) 0.020(4) 0.016(4) -0.007(3) 0.006(3) -0.007(3)
C4 0.026(4) 0.029(4) 0.016(4) -0.007(3) 0.004(3) -0.010(3)
C5 0.027(4) 0.034(4) 0.020(4) 0.000(3) 0.006(3) 0.005(3)
C6 0.024(4) 0.017(4) 0.030(5) -0.002(3) 0.013(4) -0.001(3)
C7 0.022(4) 0.012(3) 0.021(4) 0.002(3) 0.012(3) -0.001(3)
C8 0.024(4) 0.024(4) 0.022(4) 0.002(3) 0.014(3) 0.000(3)
C9 0.029(4) 0.019(4) 0.038(5) -0.004(3) 0.019(4) 0.004(3)
C10 0.023(4) 0.035(4) 0.028(5) -0.004(3) 0.011(4) 0.005(3)
C11 0.019(4) 0.027(4) 0.024(4) 0.001(3) 0.006(3) 0.003(3)
C12 0.021(4) 0.020(4) 0.023(4) -0.004(3) 0.011(3) 0.000(3)
C13 0.016(4) 0.022(4) 0.019(4) 0.007(3) 0.004(3) 0.007(3)
C14 0.035(5) 0.034(5) 0.029(5) 0.015(4) 0.010(4) 0.014(3)
C15 0.041(5) 0.040(5) 0.055(7) 0.020(4) 0.020(5) 0.021(4)
C16 0.023(5) 0.080(7) 0.036(6) 0.012(5) 0.009(4) 0.019(4)
C17 0.022(4) 0.056(6) 0.036(5) -0.009(4) 0.012(4) -0.004(4)
C18 0.025(4) 0.040(5) 0.032(5) -0.008(4) 0.009(4) -0.007(3)
C19 0.023(4) 0.017(3) 0.021(4) -0.003(3) 0.014(3) -0.004(3)
C20 0.027(4) 0.020(4) 0.025(4) 0.000(3) 0.010(3) 0.002(3)
C21 0.034(4) 0.020(4) 0.029(5) -0.005(3) 0.007(4) 0.003(3)
C22 0.027(4) 0.023(4) 0.031(5) -0.008(3) 0.004(4) -0.003(3)
C23 0.023(4) 0.025(4) 0.022(4) 0.001(3) 0.004(3) 0.000(3)
C24 0.025(4) 0.019(4) 0.021(4) 0.004(3) 0.011(3) 0.004(3)
C25 0.019(4) 0.022(4) 0.024(4) 0.005(3) 0.011(3) -0.001(3)
C26 0.024(4) 0.027(4) 0.027(4) -0.005(3) 0.013(3) -0.002(3)
C27 0.026(4) 0.027(4) 0.033(5) 0.009(3) 0.010(4) 0.000(3)
C28 0.025(4) 0.046(5) 0.037(5) 0.011(4) 0.017(4) 0.000(4)
C29 0.026(5) 0.090(7) 0.032(5) 0.019(5) 0.017(4) 0.000(4)
C30 0.027(4) 0.051(5) 0.024(5) 0.007(4) 0.017(4) 0.007(3)
C31 0.019(4) 0.021(4) 0.014(4) -0.001(3) 0.005(3) 0.001(3)
C32 0.033(4) 0.016(3) 0.018(4) 0.001(3) 0.014(3) 0.001(3)
C33 0.030(4) 0.022(4) 0.025(4) -0.011(3) 0.008(4) -0.007(3)
C34 0.027(4) 0.029(4) 0.026(5) 0.001(3) 0.009(4) 0.004(3)
C35 0.044(5) 0.015(4) 0.023(5) 0.004(3) 0.006(4) 0.008(3)
C36 0.030(4) 0.012(3) 0.018(4) 0.000(3) 0.005(3) -0.002(3)
C37 0.020(4) 0.015(3) 0.013(4) -0.001(3) 0.008(3) -0.004(3)
C38 0.020(4) 0.024(4) 0.016(4) 0.006(3) 0.010(3) 0.002(3)
C39 0.031(4) 0.028(4) 0.028(5) 0.014(3) 0.016(4) 0.012(3)
C40 0.019(4) 0.024(4) 0.032(5) 0.007(3) 0.006(3) 0.005(3)
C41 0.021(4) 0.028(4) 0.031(5) 0.004(3) 0.016(4) 0.002(3)
C42 0.026(4) 0.019(4) 0.024(4) 0.006(3) 0.013(3) 0.007(3)
C43 0.019(3) 0.010(3) 0.019(4) -0.009(3) 0.010(3) 0.000(3)
C44 0.026(4) 0.013(3) 0.031(5) -0.003(3) 0.013(4) -0.006(3)
C45 0.020(4) 0.016(4) 0.035(5) 0.004(3) 0.012(3) 0.005(3)
C46 0.023(4) 0.017(4) 0.037(5) 0.008(3) 0.015(4) 0.006(3)
C47 0.026(4) 0.012(3) 0.042(5) -0.001(3) 0.009(4) -0.001(3)
C48 0.021(4) 0.014(3) 0.030(4) 0.003(3) 0.012(3) 0.000(3)
F1 0.029(3) 0.094(4) 0.044(3) -0.014(3) 0.018(3) -0.007(3)
F2 0.186(8) 0.115(6) 0.334(14) -0.118(8) 0.219(10) -0.089(6)
F3 0.043(4) 0.314(11) 0.073(5) -0.078(6) 0.036(4) -0.015(5)
F4 0.116(7) 0.336(13) 0.245(12) 0.237(11) 0.138(8) 0.110(8)
B1 0.026(5) 0.033(5) 0.024(5) 0.003(4) 0.012(4) 0.000(4)
Cl1 0.0667(18) 0.0726(18) 0.079(2) 0.0192(15) 0.0455(17) 0.0159(13)
Cl2 0.126(3) 0.107(3) 0.162(4) 0.055(3) 0.118(3) 0.053(2)
C49 0.048(6) 0.050(6) 0.074(8) -0.003(5) 0.032(6) -0.002(5)
Cl3 0.0507(15) 0.0667(16) 0.0460(16) 0.0029(12) 0.0118(12) -0.0134(12)
Cl4 0.0386(14) 0.124(2) 0.0598(19) 0.0143(17) 0.0230(14) -0.0021(14)
C50 0.035(5) 0.061(6) 0.042(6) 0.010(5) 0.015(4) 0.002(4)

loop_
_atom_type_symbol
_atom_type_description
_atom_type_scat_dispersion_real
_atom_type_scat_dispersion_imag
_atom_type_scat_source
C C .0033 .0016 'International Tables Vol C Tables 4.2.6.8 and 6.1.1.4'
H H .0000 .0000 'International Tables Vol C Tables 4.2.6.8 and 6.1.1.4'
B B .0013 .0007 'International Tables Vol C Tables 4.2.6.8 and 6.1.1.4'
Cl Cl .1484 .1585 'International Tables Vol C Tables 4.2.6.8 and 6.1.1.4'
F F .0171 .0103 'International Tables Vol C Tables 4.2.6.8 and 6.1.1.4'
O O .0106 .0060 'International Tables Vol C Tables 4.2.6.8 and 6.1.1.4'
P P .1023 .0942 'International Tables Vol C Tables 4.2.6.8 and 6.1.1.4'
Pt Pt -1.7033 8.3905 'International Tables Vol C Tables 4.2.6.8 and 6.1.1.4'

loop_
_geom_angle_atom_site_label_1
_geom_angle_atom_site_label_2
_geom_angle_atom_site_label_3
_geom_angle
_geom_angle_site_symmetry_1
_geom_angle_site_symmetry_3
P1 Pt1 P4 108.04(6) . .
P1 Pt1 P4 167.07(6) . 3_657
P4 Pt1 P4 76.61(6) . 3_657
P1 Pt1 Pt2 51.11(4) . .
P4 Pt1 Pt2 157.33(5) . .
P4 Pt1 Pt2 125.78(4) 3_657 .
P1 Pt1 H1M 85(2) . .
P4 Pt1 H1M 166(2) . .
P4 Pt1 H1M 91(2) 3_657 .
Pt2 Pt1 H1M 35(2) . .
P3 Pt2 P1 94.71(6) . .
P3 Pt2 P2 96.48(6) . .
P1 Pt2 P2 167.02(6) . .
P3 Pt2 Pt1 145.04(4) . .
P1 Pt2 Pt1 50.61(5) . .
P2 Pt2 Pt1 117.51(5) . .
P3 Pt2 H1M 178(2) . .
P1 Pt2 H1M 86(2) . .
P2 Pt2 H1M 83(2) . .
Pt1 Pt2 H1M 36(2) . .
C1 P1 C7 105.2(3) . .
C1 P1 Pt1 126.9(2) . .
C7 P1 Pt1 113.3(2) . .
C1 P1 Pt2 115.5(2) . .
C7 P1 Pt2 116.3(2) . .
Pt1 P1 Pt2 78.29(5) . .
O1 P2 C19 105.4(3) . .
O1 P2 C13 106.9(3) . .
C19 P2 C13 105.6(3) . .
O1 P2 Pt2 108.45(18) . .
C19 P2 Pt2 118.0(2) . .
C13 P2 Pt2 111.8(2) . .
C25 P3 C31 109.7(3) . .
C25 P3 Pt2 118.0(2) . .
C31 P3 Pt2 114.9(2) . .
C25 P3 H3 101(3) . .
C31 P3 H3 97(3) . .
Pt2 P3 H3 113(3) . .
C43 P4 C37 105.9(3) . .
C43 P4 Pt1 110.7(2) . .
C37 P4 Pt1 107.3(2) . .
C43 P4 Pt1 121.0(2) . 3_657
C37 P4 Pt1 107.9(2) . 3_657
Pt1 P4 Pt1 103.39(6) . 3_657
P2 O1 H1 109.5 . .
C2 C1 C6 109.8(5) . .
C2 C1 P1 113.7(5) . .
C6 C1 P1 111.1(5) . .
C2 C1 H1A 107.3 . .
C6 C1 H1A 107.3 . .
P1 C1 H1A 107.3 . .
C1 C2 C3 111.3(6) . .
C1 C2 H2A 109.4 . .
C3 C2 H2A 109.4 . .
C1 C2 H2B 109.4 . .
C3 C2 H2B 109.4 . .
H2A C2 H2B 108.0 . .
C4 C3 C2 110.9(6) . .
C4 C3 H3A 109.5 . .
C2 C3 H3A 109.5 . .
C4 C3 H3B 109.5 . .
C2 C3 H3B 109.5 . .
H3A C3 H3B 108.0 . .
C5 C4 C3 111.0(6) . .
C5 C4 H4A 109.4 . .
C3 C4 H4A 109.4 . .
C5 C4 H4B 109.4 . .
C3 C4 H4B 109.4 . .
H4A C4 H4B 108.0 . .
C4 C5 C6 110.7(6) . .
C4 C5 H5A 109.5 . .
C6 C5 H5A 109.5 . .
C4 C5 H5B 109.5 . .
C6 C5 H5B 109.5 . .
H5A C5 H5B 108.1 . .
C5 C6 C1 111.5(6) . .
C5 C6 H6A 109.3 . .
C1 C6 H6A 109.3 . .
C5 C6 H6B 109.3 . .
C1 C6 H6B 109.3 . .
H6A C6 H6B 108.0 . .
C8 C7 C12 109.5(5) . .
C8 C7 P1 116.5(5) . .
C12 C7 P1 109.4(4) . .
C8 C7 H7 107.0 . .
C12 C7 H7 107.0 . .
P1 C7 H7 107.0 . .
C9 C8 C7 110.7(6) . .
C9 C8 H8A 109.5 . .
C7 C8 H8A 109.5 . .
C9 C8 H8B 109.5 . .
C7 C8 H8B 109.5 . .
H8A C8 H8B 108.1 . .
C10 C9 C8 111.0(6) . .
C10 C9 H9A 109.4 . .
C8 C9 H9A 109.4 . .
C10 C9 H9B 109.4 . .
C8 C9 H9B 109.4 . .
H9A C9 H9B 108.0 . .
C9 C10 C11 112.5(6) . .
C9 C10 H10A 109.1 . .
C11 C10 H10A 109.1 . .
C9 C10 H10B 109.1 . .
C11 C10 H10B 109.1 . .
H10A C10 H10B 107.8 . .
C12 C11 C10 111.3(6) . .
C12 C11 H11A 109.4 . .
C10 C11 H11A 109.4 . .
C12 C11 H11B 109.4 . .
C10 C11 H11B 109.4 . .
H11A C11 H11B 108.0 . .
C11 C12 C7 109.7(5) . .
C11 C12 H12A 109.7 . .
C7 C12 H12A 109.7 . .
C11 C12 H12B 109.7 . .
C7 C12 H12B 109.7 . .
H12A C12 H12B 108.2 . .
C18 C13 C14 109.4(6) . .
C18 C13 P2 113.3(5) . .
C14 C13 P2 112.0(5) . .
C18 C13 H13 107.3 . .
C14 C13 H13 107.3 . .
P2 C13 H13 107.3 . .
C15 C14 C13 110.5(7) . .
C15 C14 H14A 109.6 . .
C13 C14 H14A 109.6 . .
C15 C14 H14B 109.6 . .
C13 C14 H14B 109.6 . .
H14A C14 H14B 108.1 . .
C16 C15 C14 111.0(7) . .
C16 C15 H15A 109.4 . .
C14 C15 H15A 109.4 . .
C16 C15 H15B 109.4 . .
C14 C15 H15B 109.4 . .
H15A C15 H15B 108.0 . .
C17 C16 C15 110.8(7) . .
C17 C16 H16A 109.5 . .
C15 C16 H16A 109.5 . .
C17 C16 H16B 109.5 . .
C15 C16 H16B 109.5 . .
H16A C16 H16B 108.1 . .
C18 C17 C16 112.0(7) . .
C18 C17 H17A 109.2 . .
C16 C17 H17A 109.2 . .
C18 C17 H17B 109.2 . .
C16 C17 H17B 109.2 . .
H17A C17 H17B 107.9 . .
C17 C18 C13 112.5(6) . .
C17 C18 H18A 109.1 . .
C13 C18 H18A 109.1 . .
C17 C18 H18B 109.1 . .
C13 C18 H18B 109.1 . .
H18A C18 H18B 107.8 . .
C20 C19 C24 111.5(5) . .
C20 C19 P2 114.2(5) . .
C24 C19 P2 110.6(5) . .
C20 C19 H19 106.7 . .
C24 C19 H19 106.7 . .
P2 C19 H19 106.7 . .
C19 C20 C21 111.7(6) . .
C19 C20 H20A 109.3 . .
C21 C20 H20A 109.3 . .
C19 C20 H20B 109.3 . .
C21 C20 H20B 109.3 . .
H20A C20 H20B 107.9 . .
C22 C21 C20 110.9(6) . .
C22 C21 H21A 109.5 . .
C20 C21 H21A 109.5 . .
C22 C21 H21B 109.5 . .
C20 C21 H21B 109.5 . .
H21A C21 H21B 108.0 . .
C23 C22 C21 110.3(6) . .
C23 C22 H22A 109.6 . .
C21 C22 H22A 109.6 . .
C23 C22 H22B 109.6 . .
C21 C22 H22B 109.6 . .
H22A C22 H22B 108.1 . .
C22 C23 C24 111.4(6) . .
C22 C23 H23A 109.3 . .
C24 C23 H23A 109.3 . .
C22 C23 H23B 109.3 . .
C24 C23 H23B 109.3 . .
H23A C23 H23B 108.0 . .
C19 C24 C23 111.7(6) . .
C19 C24 H24A 109.3 . .
C23 C24 H24A 109.3 . .
C19 C24 H24B 109.3 . .
C23 C24 H24B 109.3 . .
H24A C24 H24B 107.9 . .
C26 C25 C30 109.5(6) . .
C26 C25 P3 110.4(5) . .
C30 C25 P3 114.1(5) . .
C26 C25 H25 107.5 . .
C30 C25 H25 107.5 . .
P3 C25 H25 107.5 . .
C25 C26 C27 109.7(6) . .
C25 C26 H26A 109.7 . .
C27 C26 H26A 109.7 . .
C25 C26 H26B 109.7 . .
C27 C26 H26B 109.7 . .
H26A C26 H26B 108.2 . .
C28 C27 C26 111.4(6) . .
C28 C27 H27A 109.3 . .
C26 C27 H27A 109.3 . .
C28 C27 H27B 109.3 . .
C26 C27 H27B 109.3 . .
H27A C27 H27B 108.0 . .
C29 C28 C27 111.5(6) . .
C29 C28 H28A 109.3 . .
C27 C28 H28A 109.3 . .
C29 C28 H28B 109.3 . .
C27 C28 H28B 109.3 . .
H28A C28 H28B 108.0 . .
C28 C29 C30 111.8(7) . .
C28 C29 H29A 109.3 . .
C30 C29 H29A 109.3 . .
C28 C29 H29B 109.3 . .
C30 C29 H29B 109.3 . .
H29A C29 H29B 107.9 . .
C29 C30 C25 111.4(7) . .
C29 C30 H30A 109.4 . .
C25 C30 H30A 109.4 . .
C29 C30 H30B 109.4 . .
C25 C30 H30B 109.4 . .
H30A C30 H30B 108.0 . .
C32 C31 C36 109.2(6) . .
C32 C31 P3 110.8(4) . .
C36 C31 P3 116.3(4) . .
C32 C31 H31 106.6 . .
C36 C31 H31 106.6 . .
P3 C31 H31 106.6 . .
C33 C32 C31 111.0(5) . .
C33 C32 H32A 109.4 . .
C31 C32 H32A 109.4 . .
C33 C32 H32B 109.4 . .
C31 C32 H32B 109.4 . .
H32A C32 H32B 108.0 . .
C32 C33 C34 111.8(6) . .
C32 C33 H33A 109.3 . .
C34 C33 H33A 109.3 . .
C32 C33 H33B 109.3 . .
C34 C33 H33B 109.3 . .
H33A C33 H33B 107.9 . .
C33 C34 C35 111.4(6) . .
C33 C34 H34A 109.3 . .
C35 C34 H34A 109.3 . .
C33 C34 H34B 109.3 . .
C35 C34 H34B 109.3 . .
H34A C34 H34B 108.0 . .
C36 C35 C34 111.8(6) . .
C36 C35 H35A 109.3 . .
C34 C35 H35A 109.3 . .
C36 C35 H35B 109.3 . .
C34 C35 H35B 109.3 . .
H35A C35 H35B 107.9 . .
C35 C36 C31 110.1(6) . .
C35 C36 H36A 109.7 . .
C31 C36 H36A 109.7 . .
C35 C36 H36B 109.7 . .
C31 C36 H36B 109.7 . .
H36A C36 H36B 108.2 . .
C38 C37 C42 108.2(5) . .
C38 C37 P4 111.1(4) . .
C42 C37 P4 113.2(5) . .
C38 C37 H37 108.0 . .
C42 C37 H37 108.0 . .
P4 C37 H37 108.0 . .
C39 C38 C37 111.3(5) . .
C39 C38 H38A 109.4 . .
C37 C38 H38A 109.4 . .
C39 C38 H38B 109.4 . .
C37 C38 H38B 109.4 . .
H38A C38 H38B 108.0 . .
C38 C39 C40 111.7(6) . .
C38 C39 H39A 109.3 . .
C40 C39 H39A 109.3 . .
C38 C39 H39B 109.3 . .
C40 C39 H39B 109.3 . .
H39A C39 H39B 107.9 . .
C39 C40 C41 110.1(6) . .
C39 C40 H40A 109.6 . .
C41 C40 H40A 109.6 . .
C39 C40 H40B 109.6 . .
C41 C40 H40B 109.6 . .
H40A C40 H40B 108.2 . .
C40 C41 C42 111.5(5) . .
C40 C41 H41A 109.3 . .
C42 C41 H41A 109.3 . .
C40 C41 H41B 109.3 . .
C42 C41 H41B 109.3 . .
H41A C41 H41B 108.0 . .
C41 C42 C37 110.8(6) . .
C41 C42 H42A 109.5 . .
C37 C42 H42A 109.5 . .
C41 C42 H42B 109.5 . .
C37 C42 H42B 109.5 . .
H42A C42 H42B 108.1 . .
C44 C43 C48 109.0(5) . .
C44 C43 P4 111.9(4) . .
C48 C43 P4 114.9(4) . .
C44 C43 H43 106.9 . .
C48 C43 H43 106.9 . .
P4 C43 H43 106.9 . .
C43 C44 C45 111.8(5) . .
C43 C44 H44A 109.3 . .
C45 C44 H44A 109.3 . .
C43 C44 H44B 109.3 . .
C45 C44 H44B 109.3 . .
H44A C44 H44B 107.9 . .
C46 C45 C44 111.5(6) . .
C46 C45 H45A 109.3 . .
C44 C45 H45A 109.3 . .
C46 C45 H45B 109.3 . .
C44 C45 H45B 109.3 . .
H45A C45 H45B 108.0 . .
C45 C46 C47 111.7(6) . .
C45 C46 H46A 109.3 . .
C47 C46 H46A 109.3 . .
C45 C46 H46B 109.3 . .
C47 C46 H46B 109.3 . .
H46A C46 H46B 107.9 . .
C46 C47 C48 111.1(6) . .
C46 C47 H47A 109.4 . .
C48 C47 H47A 109.4 . .
C46 C47 H47B 109.4 . .
C48 C47 H47B 109.4 . .
H47A C47 H47B 108.0 . .
C47 C48 C43 112.1(6) . .
C47 C48 H48A 109.2 . .
C43 C48 H48A 109.2 . .
C47 C48 H48B 109.2 . .
C43 C48 H48B 109.2 . .
H48A C48 H48B 107.9 . .
F2 B1 F4 109.5(11) . .
F2 B1 F3 105.6(9) . .
F4 B1 F3 110.0(10) . .
F2 B1 F1 111.2(8) . .
F4 B1 F1 105.6(8) . .
F3 B1 F1 115.0(7) . .
Cl2 C49 Cl1 112.3(5) . .
Cl2 C49 H49A 109.2 . .
Cl1 C49 H49A 109.2 . .
Cl2 C49 H49B 109.2 . .
Cl1 C49 H49B 109.2 . .
H49A C49 H49B 107.9 . .
Cl4 C50 Cl3 112.3(5) . .
Cl4 C50 H50A 109.2 . .
Cl3 C50 H50A 109.2 . .
Cl4 C50 H50B 109.2 . .
Cl3 C50 H50B 109.2 . .
H50A C50 H50B 107.9 . .

loop_
_geom_bond_atom_site_label_1
_geom_bond_atom_site_label_2
_geom_bond_distance
_geom_bond_site_symmetry_2
Pt1 P1 2.2883(19) .
Pt1 P4 2.3114(17) .
Pt1 P4 2.3448(19) 3_657
Pt1 Pt2 2.8994(6) .
Pt1 H1M 1.81(7) .
Pt2 P3 2.2684(19) .
Pt2 P1 2.3047(17) .
Pt2 P2 2.3079(18) .
Pt2 H1M 1.75(8) .
P1 C1 1.834(7) .
P1 C7 1.862(6) .
P2 O1 1.612(5) .
P2 C19 1.812(7) .
P2 C13 1.841(6) .
P3 C25 1.847(7) .
P3 C31 1.848(7) .
P3 H3 1.19(6) .
P4 C43 1.849(6) .
P4 C37 1.872(6) .
P4 Pt1 2.3446(19) 3_657
O1 H1 0.8400 .
C1 C2 1.526(8) .
C1 C6 1.536(9) .
C1 H1A 1.0000 .
C2 C3 1.529(9) .
C2 H2A 0.9900 .
C2 H2B 0.9900 .
C3 C4 1.513(9) .
C3 H3A 0.9900 .
C3 H3B 0.9900 .
C4 C5 1.507(9) .
C4 H4A 0.9900 .
C4 H4B 0.9900 .
C5 C6 1.523(10) .
C5 H5A 0.9900 .
C5 H5B 0.9900 .
C6 H6A 0.9900 .
C6 H6B 0.9900 .
C7 C8 1.532(9) .
C7 C12 1.545(9) .
C7 H7 1.0000 .
C8 C9 1.522(9) .
C8 H8A 0.9900 .
C8 H8B 0.9900 .
C9 C10 1.504(10) .
C9 H9A 0.9900 .
C9 H9B 0.9900 .
C10 C11 1.531(10) .
C10 H10A 0.9900 .
C10 H10B 0.9900 .
C11 C12 1.528(9) .
C11 H11A 0.9900 .
C11 H11B 0.9900 .
C12 H12A 0.9900 .
C12 H12B 0.9900 .
C13 C18 1.533(9) .
C13 C14 1.552(9) .
C13 H13 1.0000 .
C14 C15 1.533(10) .
C14 H14A 0.9900 .
C14 H14B 0.9900 .
C15 C16 1.521(12) .
C15 H15A 0.9900 .
C15 H15B 0.9900 .
C16 C17 1.516(11) .
C16 H16A 0.9900 .
C16 H16B 0.9900 .
C17 C18 1.514(10) .
C17 H17A 0.9900 .
C17 H17B 0.9900 .
C18 H18A 0.9900 .
C18 H18B 0.9900 .
C19 C20 1.530(9) .
C19 C24 1.534(9) .
C19 H19 1.0000 .
C20 C21 1.535(10) .
C20 H20A 0.9900 .
C20 H20B 0.9900 .
C21 C22 1.528(10) .
C21 H21A 0.9900 .
C21 H21B 0.9900 .
C22 C23 1.517(9) .
C22 H22A 0.9900 .
C22 H22B 0.9900 .
C23 C24 1.539(9) .
C23 H23A 0.9900 .
C23 H23B 0.9900 .
C24 H24A 0.9900 .
C24 H24B 0.9900 .
C25 C26 1.520(10) .
C25 C30 1.530(10) .
C25 H25 1.0000 .
C26 C27 1.525(9) .
C26 H26A 0.9900 .
C26 H26B 0.9900 .
C27 C28 1.521(11) .
C27 H27A 0.9900 .
C27 H27B 0.9900 .
C28 C29 1.513(11) .
C28 H28A 0.9900 .
C28 H28B 0.9900 .
C29 C30 1.529(10) .
C29 H29A 0.9900 .
C29 H29B 0.9900 .
C30 H30A 0.9900 .
C30 H30B 0.9900 .
C31 C32 1.521(9) .
C31 C36 1.541(9) .
C31 H31 1.0000 .
C32 C33 1.517(9) .
C32 H32A 0.9900 .
C32 H32B 0.9900 .
C33 C34 1.523(9) .
C33 H33A 0.9900 .
C33 H33B 0.9900 .
C34 C35 1.524(10) .
C34 H34A 0.9900 .
C34 H34B 0.9900 .
C35 C36 1.504(9) .
C35 H35A 0.9900 .
C35 H35B 0.9900 .
C36 H36A 0.9900 .
C36 H36B 0.9900 .
C37 C38 1.538(8) .
C37 C42 1.553(9) .
C37 H37 1.0000 .
C38 C39 1.517(9) .
C38 H38A 0.9900 .
C38 H38B 0.9900 .
C39 C40 1.521(10) .
C39 H39A 0.9900 .
C39 H39B 0.9900 .
C40 C41 1.527(9) .
C40 H40A 0.9900 .
C40 H40B 0.9900 .
C41 C42 1.532(9) .
C41 H41A 0.9900 .
C41 H41B 0.9900 .
C42 H42A 0.9900 .
C42 H42B 0.9900 .
C43 C44 1.525(9) .
C43 C48 1.530(8) .
C43 H43 1.0000 .
C44 C45 1.532(9) .
C44 H44A 0.9900 .
C44 H44B 0.9900 .
C45 C46 1.510(9) .
C45 H45A 0.9900 .
C45 H45B 0.9900 .
C46 C47 1.510(9) .
C46 H46A 0.9900 .
C46 H46B 0.9900 .
C47 C48 1.523(9) .
C47 H47A 0.9900 .
C47 H47B 0.9900 .
C48 H48A 0.9900 .
C48 H48B 0.9900 .
F1 B1 1.394(10) .
F2 B1 1.245(10) .
F3 B1 1.321(11) .
F4 B1 1.248(11) .
Cl1 C49 1.741(10) .
Cl2 C49 1.737(10) .
C49 H49A 0.9900 .
C49 H49B 0.9900 .
Cl3 C50 1.756(10) .
Cl4 C50 1.745(9) .
C50 H50A 0.9900 .
C50 H50B 0.9900 .
